data_4303290
loop_
_publ_author_name
'Richard D. Adams'
'William C. Pearl'

_publ_section_title
;
Rhenium-Bismuth Carbonyl Cluster Compounds
;
_journal_name_full 'Inorganic Chemistry'
_journal_page_first 9519
_journal_page_last 9525
_journal_paper_doi 10.1021/ic901176x
_journal_volume 48
_journal_year 2009
_chemical_formula_sum 'C19 H10 O7 Re2'
_chemical_formula_weight 722.67
_chemical_name_systematic
; 

 ? 

;
_space_group_IT_number 15
_symmetry_cell_setting monoclinic
_symmetry_space_group_name_Hall '-C 2yc'
_symmetry_space_group_name_H-M 'C 1 2/c 1'
_atom_sites_solution_hydrogens geom
_atom_sites_solution_primary direct
_atom_sites_solution_secondary difmap
_audit_creation_method SHELXL-97
_cell_angle_alpha 90.00
_cell_angle_beta 111.7570(10)
_cell_angle_gamma 90.00
_cell_formula_units_Z 8
_cell_length_a 29.1391(10)
_cell_length_b 11.8010(4)
_cell_length_c 12.2111(4)
_cell_measurement_reflns_used 6465
_cell_measurement_temperature 294(2)
_cell_measurement_theta_max 27.99
_cell_measurement_theta_min 2.40
_cell_volume 3899.9(2)
_computing_cell_refinement 'SAINT+  V6.45 (Bruker, 2003)'
_computing_data_collection 'SMART V5.632 (Bruker, 2005)'
_computing_data_reduction 'SAINT+  V6.45'
_computing_molecular_graphics 'SHELXTL V6.1 (Sheldrick, 2000)'
_computing_publication_material 'SHELXTL V6.1'
_computing_structure_refinement 'SHELXL-97 (Sheldrick, 1997)'
_computing_structure_solution 'SHELXS-97 (Sheldrick, 1990)'
_diffrn_ambient_temperature 294(2)
_diffrn_measured_fraction_theta_full 0.999
_diffrn_measured_fraction_theta_max 0.999
_diffrn_measurement_device_type 'Bruker SMART APEX CCD diffractometer'
_diffrn_measurement_method 'omega scans'
_diffrn_radiation_monochromator graphite
_diffrn_radiation_source 'fine-focus sealed tube'
_diffrn_radiation_type MoK\a
_diffrn_radiation_wavelength 0.71073
_diffrn_reflns_av_R_equivalents 0.0399
_diffrn_reflns_av_sigmaI/netI 0.0317
_diffrn_reflns_limit_h_max 38
_diffrn_reflns_limit_h_min -38
_diffrn_reflns_limit_k_max 15
_diffrn_reflns_limit_k_min -15
_diffrn_reflns_limit_l_max 16
_diffrn_reflns_limit_l_min -16
_diffrn_reflns_number 20296
_diffrn_reflns_theta_full 28.27
_diffrn_reflns_theta_max 28.27
_diffrn_reflns_theta_min 1.50
_exptl_absorpt_coefficient_mu 12.442
_exptl_absorpt_correction_T_max 1.000
_exptl_absorpt_correction_T_min 0.298
_exptl_absorpt_correction_type multi-scan
_exptl_absorpt_process_details '(SADABS, Bruker, 1997)'
_exptl_crystal_colour red
_exptl_crystal_density_diffrn 2.462
_exptl_crystal_density_method 'not measured'
_exptl_crystal_description block
_exptl_crystal_F_000 2640
_exptl_crystal_size_max 0.3
_exptl_crystal_size_mid 0.2
_exptl_crystal_size_min 0.04
_refine_diff_density_max 1.205
_refine_diff_density_min -1.329
_refine_diff_density_rms 0.138
_refine_ls_extinction_method none
_refine_ls_goodness_of_fit_ref 1.007
_refine_ls_hydrogen_treatment mixed
_refine_ls_matrix_type full
_refine_ls_number_parameters 253
_refine_ls_number_reflns 4834
_refine_ls_number_restraints 0
_refine_ls_restrained_S_all 1.007
_refine_ls_R_factor_all 0.0361
_refine_ls_R_factor_gt 0.0265
_refine_ls_shift/su_max 0.002
_refine_ls_shift/su_mean 0.000
_refine_ls_structure_factor_coef Fsqd
_refine_ls_weighting_details 'calc w=1/[\s^2^(Fo^2^)+(0.0364P)^2^+0.0000P] where P=(Fo^2^+2Fc^2^)/3'
_refine_ls_weighting_scheme calc
_refine_ls_wR_factor_gt 0.0631
_refine_ls_wR_factor_ref 0.0677
_reflns_number_gt 3995
_reflns_number_total 4834
_reflns_threshold_expression >2sigma(I)
_cod_data_source_file ic901176x_si_001_3.cif
_cod_data_source_block c2c
_cod_depositor_comments
;
The following automatic conversions were performed:
'_symmetry_cell_setting' value 'Monoclinic' changed to 'monoclinic'
according to '/home/saulius/struct/CIF-dictionaries/cif_core.dic'
dictionary named 'cif_core.dic' version 2.4.1 from 2010-06-29.

Automatic conversion script
Id: cif_fix_enum 1527 2010-12-29 10:47:43Z saulius 
;
_cod_database_code 4303290

loop_
_symmetry_equiv_pos_as_xyz
'x, y, z'
'-x, y, -z+1/2'
'x+1/2, y+1/2, z'
'-x+1/2, y+1/2, -z+1/2'
'-x, -y, -z'
'x, -y, z-1/2'
'-x+1/2, -y+1/2, -z'
'x+1/2, -y+1/2, z-1/2'

loop_
_atom_site_label
_atom_site_type_symbol
_atom_site_fract_x
_atom_site_fract_y
_atom_site_fract_z
_atom_site_U_iso_or_equiv
_atom_site_adp_type
_atom_site_occupancy
_atom_site_symmetry_multiplicity
_atom_site_calc_flag
_atom_site_refinement_flags
_atom_site_disorder_assembly
_atom_site_disorder_group
Re1 Re 0.321970(6) 0.632726(16) 0.238508(15) 0.04542(7) Uani 1 1 d . . .
Re2 Re 0.372687(7) 0.825888(17) 0.396454(15) 0.04787(7) Uani 1 1 d . . .
O11 O 0.34071(19) 0.4766(4) 0.4564(4) 0.0947(15) Uani 1 1 d . . .
O12 O 0.42501(15) 0.5603(4) 0.2397(4) 0.0857(12) Uani 1 1 d . . .
O13 O 0.31038(15) 0.7979(4) 0.0292(3) 0.0766(11) Uani 1 1 d . . .
O14 O 0.22925(16) 0.7370(4) 0.2694(4) 0.0885(13) Uani 1 1 d . . .
O15 O 0.26550(15) 0.4450(4) 0.0688(3) 0.0786(12) Uani 1 1 d . . .
O22 O 0.29437(16) 0.9746(4) 0.2199(4) 0.0848(12) Uani 1 1 d . . .
O23 O 0.43215(16) 0.8572(4) 0.2390(4) 0.0814(12) Uani 1 1 d . . .
C11 C 0.3333(2) 0.5347(5) 0.3779(5) 0.0639(14) Uani 1 1 d . . .
C12 C 0.38755(19) 0.5869(5) 0.2395(4) 0.0549(11) Uani 1 1 d . . .
C13 C 0.31432(18) 0.7391(5) 0.1052(4) 0.0552(12) Uani 1 1 d . . .
C14 C 0.2629(2) 0.6990(5) 0.2586(5) 0.0597(12) Uani 1 1 d . . .
C15 C 0.28603(19) 0.5145(5) 0.1321(4) 0.0566(12) Uani 1 1 d . . .
C22 C 0.32340(19) 0.9169(5) 0.2861(4) 0.0579(12) Uani 1 1 d . . .
C23 C 0.40878(19) 0.8422(4) 0.2966(5) 0.0561(12) Uani 1 1 d . . .
C24 C 0.44470(18) 0.8037(4) 0.5645(4) 0.0509(11) Uani 1 1 d . . .
C25 C 0.4266(2) 0.9184(5) 0.5522(4) 0.0616(13) Uani 1 1 d . . .
H25 H 0.4466 0.9782 0.5477 0.074 Uiso 1 1 calc R . .
C26 C 0.3779(2) 0.9388(6) 0.5471(5) 0.0767(18) Uani 1 1 d . . .
H26 H 0.3661 1.0128 0.5395 0.092 Uiso 1 1 calc R . .
C27 C 0.3472(2) 0.8496(7) 0.5532(5) 0.0777(18) Uani 1 1 d . . .
H27 H 0.3160 0.8648 0.5539 0.093 Uiso 1 1 calc R . .
C28 C 0.3632(2) 0.7404(6) 0.5580(4) 0.0673(15) Uani 1 1 d . . .
H28 H 0.3422 0.6813 0.5586 0.081 Uiso 1 1 calc R . .
C29 C 0.41215(18) 0.7153(5) 0.5622(4) 0.0549(11) Uani 1 1 d . . .
H29 H 0.4222 0.6404 0.5634 0.066 Uiso 1 1 calc R . .
C30 C 0.49581(17) 0.7807(4) 0.5703(4) 0.0500(10) Uani 1 1 d . . .
C31 C 0.5063(2) 0.6866(5) 0.5178(6) 0.0756(17) Uani 1 1 d . . .
H31 H 0.4812 0.6364 0.4769 0.091 Uiso 1 1 calc R . .
C32 C 0.5541(3) 0.6664(6) 0.5257(7) 0.092(2) Uani 1 1 d . . .
H32 H 0.5608 0.6028 0.4893 0.110 Uiso 1 1 calc R . .
C33 C 0.5917(2) 0.7386(6) 0.5861(6) 0.0819(18) Uani 1 1 d . . .
H33 H 0.6239 0.7240 0.5919 0.098 Uiso 1 1 calc R . .
C34 C 0.5812(2) 0.8323(6) 0.6376(5) 0.0710(16) Uani 1 1 d . . .
H34 H 0.6065 0.8822 0.6783 0.085 Uiso 1 1 calc R . .
C35 C 0.5334(2) 0.8545(5) 0.6306(5) 0.0629(13) Uani 1 1 d . . .
H35 H 0.5268 0.9187 0.6662 0.076 Uiso 1 1 calc R . .

loop_
_atom_site_aniso_label
_atom_site_aniso_U_11
_atom_site_aniso_U_22
_atom_site_aniso_U_33
_atom_site_aniso_U_23
_atom_site_aniso_U_13
_atom_site_aniso_U_12
Re1 0.04586(11) 0.04697(12) 0.04384(11) -0.00035(7) 0.01708(8) -0.00022(7)
Re2 0.04511(11) 0.04791(13) 0.04615(11) -0.00271(7) 0.01173(8) 0.00486(8)
O11 0.129(4) 0.092(3) 0.084(3) 0.041(3) 0.064(3) 0.041(3)
O12 0.063(2) 0.100(4) 0.100(3) -0.007(3) 0.037(2) 0.014(2)
O13 0.083(3) 0.081(3) 0.059(2) 0.021(2) 0.019(2) -0.005(2)
O14 0.065(3) 0.081(3) 0.131(4) -0.012(3) 0.050(3) 0.005(2)
O15 0.078(3) 0.074(3) 0.083(3) -0.028(2) 0.029(2) -0.033(2)
O22 0.087(3) 0.073(3) 0.083(3) 0.017(2) 0.018(2) 0.030(2)
O23 0.081(3) 0.092(3) 0.083(3) 0.008(2) 0.044(2) -0.004(2)
C11 0.071(3) 0.063(3) 0.068(3) 0.003(3) 0.039(3) 0.014(3)
C12 0.056(3) 0.052(3) 0.056(3) -0.001(2) 0.020(2) -0.001(2)
C13 0.051(3) 0.063(3) 0.049(3) -0.004(2) 0.014(2) -0.004(2)
C14 0.054(3) 0.058(3) 0.069(3) 0.001(2) 0.024(2) -0.002(2)
C15 0.058(3) 0.060(3) 0.056(3) 0.000(2) 0.025(2) -0.002(2)
C22 0.058(3) 0.054(3) 0.059(3) -0.004(2) 0.018(2) 0.009(2)
C23 0.055(3) 0.053(3) 0.055(3) 0.000(2) 0.015(2) 0.000(2)
C24 0.053(3) 0.051(3) 0.039(2) -0.0021(19) 0.0058(19) 0.008(2)
C25 0.066(3) 0.055(3) 0.051(3) -0.015(2) 0.008(2) 0.002(3)
C26 0.078(4) 0.082(5) 0.060(3) -0.022(3) 0.015(3) 0.028(3)
C27 0.058(3) 0.115(6) 0.057(3) -0.012(3) 0.017(3) 0.017(3)
C28 0.057(3) 0.091(5) 0.052(3) 0.005(3) 0.019(2) -0.003(3)
C29 0.054(3) 0.062(3) 0.044(2) 0.004(2) 0.013(2) 0.005(2)
C30 0.046(2) 0.052(3) 0.044(2) -0.002(2) 0.0080(18) 0.001(2)
C31 0.058(3) 0.067(4) 0.093(4) -0.020(3) 0.018(3) 0.005(3)
C32 0.071(4) 0.087(5) 0.121(6) -0.023(4) 0.039(4) 0.014(4)
C33 0.051(3) 0.100(5) 0.091(4) 0.006(4) 0.023(3) 0.005(3)
C34 0.056(3) 0.081(4) 0.070(4) 0.006(3) 0.016(3) -0.014(3)
C35 0.060(3) 0.062(3) 0.056(3) -0.001(2) 0.009(2) -0.009(2)

loop_
_atom_type_symbol
_atom_type_description
_atom_type_scat_dispersion_real
_atom_type_scat_dispersion_imag
_atom_type_scat_source
C C 0.0033 0.0016 'International Tables Vol C Tables 4.2.6.8 and 6.1.1.4'
H H 0.0000 0.0000 'International Tables Vol C Tables 4.2.6.8 and 6.1.1.4'
O O 0.0106 0.0060 'International Tables Vol C Tables 4.2.6.8 and 6.1.1.4'
Re Re -1.0185 7.2310 'International Tables Vol C Tables 4.2.6.8 and 6.1.1.4'

loop_
_geom_angle_atom_site_label_1
_geom_angle_atom_site_label_2
_geom_angle_atom_site_label_3
_geom_angle
_geom_angle_site_symmetry_1
_geom_angle_site_symmetry_3
_geom_angle_publ_flag
C15 Re1 C12 95.0(2) . . ?
C15 Re1 C11 91.9(2) . . ?
C12 Re1 C11 89.0(2) . . ?
C15 Re1 C14 95.1(2) . . ?
C12 Re1 C14 169.8(2) . . ?
C11 Re1 C14 90.0(2) . . ?
C15 Re1 C13 92.1(2) . . ?
C12 Re1 C13 89.6(2) . . ?
C11 Re1 C13 175.9(2) . . ?
C14 Re1 C13 90.8(2) . . ?
C15 Re1 Re2 176.53(16) . . ?
C12 Re1 Re2 87.68(15) . . ?
C11 Re1 Re2 90.34(18) . . ?
C14 Re1 Re2 82.21(16) . . ?
C13 Re1 Re2 85.77(14) . . ?
C23 Re2 C22 86.5(2) . . ?
C23 Re2 C26 125.9(3) . . ?
C22 Re2 C26 92.9(2) . . ?
C23 Re2 C25 96.6(2) . . ?
C22 Re2 C25 115.7(2) . . ?
C26 Re2 C25 36.9(2) . . ?
C23 Re2 C27 161.2(3) . . ?
C22 Re2 C27 97.4(2) . . ?
C26 Re2 C27 35.8(2) . . ?
C25 Re2 C27 65.1(2) . . ?
C23 Re2 C28 149.5(2) . . ?
C22 Re2 C28 123.6(2) . . ?
C26 Re2 C28 63.4(2) . . ?
C25 Re2 C28 76.0(2) . . ?
C27 Re2 C28 34.3(2) . . ?
C23 Re2 C29 113.90(19) . . ?
C22 Re2 C29 159.6(2) . . ?
C26 Re2 C29 75.9(2) . . ?
C25 Re2 C29 64.6(2) . . ?
C27 Re2 C29 63.5(2) . . ?
C28 Re2 C29 36.06(18) . . ?
C23 Re2 C24 92.6(2) . . ?
C22 Re2 C24 151.9(2) . . ?
C26 Re2 C24 65.14(19) . . ?
C25 Re2 C24 36.48(17) . . ?
C27 Re2 C24 75.31(19) . . ?
C28 Re2 C24 63.69(18) . . ?
C29 Re2 C24 34.98(17) . . ?
C23 Re2 Re1 85.53(16) . . ?
C22 Re2 Re1 84.86(16) . . ?
C26 Re2 Re1 148.35(19) . . ?
C25 Re2 Re1 159.39(14) . . ?
C27 Re2 Re1 113.07(19) . . ?
C28 Re2 Re1 91.76(16) . . ?
C29 Re2 Re1 95.75(13) . . ?
C24 Re2 Re1 123.11(12) . . ?
O11 C11 Re1 177.8(5) . . ?
O12 C12 Re1 179.7(6) . . ?
O13 C13 Re1 178.9(5) . . ?
O14 C14 Re1 179.6(5) . . ?
O15 C15 Re1 178.9(5) . . ?
O22 C22 Re2 178.1(5) . . ?
O23 C23 Re2 176.4(5) . . ?
C29 C24 C25 118.5(5) . . ?
C29 C24 C30 121.5(4) . . ?
C25 C24 C30 119.8(5) . . ?
C29 C24 Re2 71.7(3) . . ?
C25 C24 Re2 68.2(3) . . ?
C30 C24 Re2 128.1(3) . . ?
C26 C25 C24 119.1(5) . . ?
C26 C25 Re2 70.8(3) . . ?
C24 C25 Re2 75.3(3) . . ?
C27 C26 C25 121.2(6) . . ?
C27 C26 Re2 75.2(3) . . ?
C25 C26 Re2 72.3(3) . . ?
C28 C27 C26 119.9(6) . . ?
C28 C27 Re2 73.2(3) . . ?
C26 C27 Re2 68.9(3) . . ?
C27 C28 C29 121.0(6) . . ?
C27 C28 Re2 72.5(4) . . ?
C29 C28 Re2 72.0(3) . . ?
C24 C29 C28 120.1(5) . . ?
C24 C29 Re2 73.3(3) . . ?
C28 C29 Re2 71.9(3) . . ?
C31 C30 C35 119.3(5) . . ?
C31 C30 C24 121.1(5) . . ?
C35 C30 C24 119.6(5) . . ?
C30 C31 C32 120.0(6) . . ?
C33 C32 C31 121.1(6) . . ?
C34 C33 C32 118.8(6) . . ?
C33 C34 C35 121.1(6) . . ?
C30 C35 C34 119.6(5) . . ?

loop_
_geom_bond_atom_site_label_1
_geom_bond_atom_site_label_2
_geom_bond_distance
_geom_bond_site_symmetry_2
_geom_bond_publ_flag
Re1 C15 1.930(5) . ?
Re1 C12 1.982(5) . ?
Re1 C11 1.982(6) . ?
Re1 C14 1.987(5) . ?
Re1 C13 2.002(5) . ?
Re1 Re2 2.9978(3) . ?
Re2 C23 1.892(5) . ?
Re2 C22 1.897(5) . ?
Re2 C26 2.231(5) . ?
Re2 C25 2.250(5) . ?
Re2 C27 2.312(6) . ?
Re2 C28 2.321(5) . ?
Re2 C29 2.323(5) . ?
Re2 C24 2.344(4) . ?
O11 C11 1.132(6) . ?
O12 C12 1.135(6) . ?
O13 C13 1.129(6) . ?
O14 C14 1.129(6) . ?
O15 C15 1.134(6) . ?
O22 C22 1.151(6) . ?
O23 C23 1.160(6) . ?
C24 C29 1.403(7) . ?
C24 C25 1.440(7) . ?
C24 C30 1.489(7) . ?
C25 C26 1.418(8) . ?
C26 C27 1.399(10) . ?
C27 C28 1.365(9) . ?
C28 C29 1.438(7) . ?
C30 C31 1.372(7) . ?
C30 C35 1.379(7) . ?
C31 C32 1.381(8) . ?
C32 C33 1.368(9) . ?
C33 C34 1.361(9) . ?
C34 C35 1.388(8) . ?
